data_4023735
loop_
_publ_author_name
'Neil R. Norcross'
'John P. Melbardis'
'Margarita Ferris Solera'
'Mark A. Sephton'
'Colin Kilner'
'Lev N. Zakharov'
'Peter C. Astles'
'Stuart L. Warriner'
'Paul R. Blakemore'

_publ_section_title
;
 Total Synthesis of (+-)-\a-Isosparteine, (+-)-\b-Isosparteine, and
 (+-)-Sparteine from a Common Tetraoxobispidine Intermediate
;
_journal_name_full 'Journal of Organic Chemistry'
_journal_page_first 7939
_journal_page_last 7951
_journal_paper_doi 10.1021/jo8013512
_journal_volume 73
_journal_year 2008
_chemical_formula_sum 'C15 H18 N2 O3'
_chemical_formula_weight 274.31
_chemical_name_systematic
;
 ?
;
_space_group_IT_number 14
_symmetry_cell_setting monoclinic
_symmetry_space_group_name_Hall '-P 2ybc'
_symmetry_space_group_name_H-M 'P 1 21/c 1'
_atom_sites_solution_hydrogens geom
_atom_sites_solution_primary direct
_atom_sites_solution_secondary difmap
_audit_creation_method SHELXLTL
_cell_angle_alpha 90.00
_cell_angle_beta 90.7940(10)
_cell_angle_gamma 90.00
_cell_formula_units_Z 4
_cell_length_a 6.8473(5)
_cell_length_b 8.1630(5)
_cell_length_c 22.5408(15)
_cell_measurement_reflns_used 5934
_cell_measurement_temperature 173(2)
_cell_measurement_theta_max 28.16
_cell_measurement_theta_min 2.65
_cell_volume 1259.79(15)
_computing_cell_refinement 'Bruker SMART'
_computing_data_collection 'Bruker SMART'
_computing_data_reduction 'Bruker SAINT'
_computing_molecular_graphics 'Bruker SHELXTL'
_computing_publication_material 'Bruker SHELXTL'
_computing_structure_refinement 'Bruker SHELXTL'
_computing_structure_solution 'Bruker SHELXTL'
_diffrn_ambient_temperature 173(2)
_diffrn_measured_fraction_theta_full 0.962
_diffrn_measured_fraction_theta_max 0.962
_diffrn_measurement_device_type 'CCD area detector'
_diffrn_measurement_method 'phi and omega scans'
_diffrn_radiation_monochromator graphite
_diffrn_radiation_source 'fine-focus sealed tube'
_diffrn_radiation_type MoK\a
_diffrn_radiation_wavelength 0.71073
_diffrn_reflns_av_R_equivalents 0.0116
_diffrn_reflns_av_sigmaI/netI 0.0105
_diffrn_reflns_limit_h_max 8
_diffrn_reflns_limit_h_min -8
_diffrn_reflns_limit_k_max 10
_diffrn_reflns_limit_k_min -7
_diffrn_reflns_limit_l_max 22
_diffrn_reflns_limit_l_min -26
_diffrn_reflns_number 9494
_diffrn_reflns_theta_full 26.00
_diffrn_reflns_theta_max 26.00
_diffrn_reflns_theta_min 1.81
_exptl_absorpt_coefficient_mu 0.102
_exptl_absorpt_correction_T_max 0.9839
_exptl_absorpt_correction_T_min 0.9624
_exptl_absorpt_correction_type multi-scan
_exptl_absorpt_process_details SADABS
_exptl_crystal_colour colorless
_exptl_crystal_density_diffrn 1.446
_exptl_crystal_density_meas 0
_exptl_crystal_density_method 'not measured'
_exptl_crystal_description block
_exptl_crystal_F_000 584
_exptl_crystal_size_max 0.38
_exptl_crystal_size_mid 0.27
_exptl_crystal_size_min 0.16
_refine_diff_density_max 0.281
_refine_diff_density_min -0.205
_refine_diff_density_rms 0.038
_refine_ls_extinction_method none
_refine_ls_goodness_of_fit_ref 1.046
_refine_ls_hydrogen_treatment mixed
_refine_ls_matrix_type full
_refine_ls_number_parameters 253
_refine_ls_number_reflns 2381
_refine_ls_number_restraints 0
_refine_ls_restrained_S_all 1.046
_refine_ls_R_factor_all 0.0363
_refine_ls_R_factor_gt 0.0349
_refine_ls_shift/su_max 0.000
_refine_ls_shift/su_mean 0.000
_refine_ls_structure_factor_coef Fsqd
_refine_ls_weighting_details 'calc w=1/[\s^2^(Fo^2^)+(0.0502P)^2^+0.5338P] where P=(Fo^2^+2Fc^2^)/3'
_refine_ls_weighting_scheme calc
_refine_ls_wR_factor_gt 0.0918
_refine_ls_wR_factor_ref 0.0935
_reflns_number_gt 2273
_reflns_number_total 2381
_reflns_threshold_expression >2sigma(I)
_cod_data_source_file jo8013512_si_006.cif
_cod_data_source_block cmpd44
_cod_depositor_comments
;
The following automatic conversions were performed:
'_symmetry_cell_setting' value 'Monoclinic' changed to 'monoclinic'
according to '/home/saulius/struct/CIF-dictionaries/cif_core.dic'
dictionary named 'cif_core.dic' version 2.4.1 from 2010-06-29.

Automatic conversion script
Id: cif_fix_enum 1527 2010-12-29 10:47:43Z saulius 
;
_cod_original_sg_symbol_H-M 'P 21/c'
_cod_database_code 4023735

loop_
_symmetry_equiv_pos_as_xyz
'x, y, z'
'-x, y+1/2, -z+1/2'
'-x, -y, -z'
'x, -y-1/2, z-1/2'

loop_
_atom_site_label
_atom_site_type_symbol
_atom_site_fract_x
_atom_site_fract_y
_atom_site_fract_z
_atom_site_U_iso_or_equiv
_atom_site_adp_type
_atom_site_occupancy
_atom_site_symmetry_multiplicity
_atom_site_calc_flag
_atom_site_refinement_flags
_atom_site_disorder_assembly
_atom_site_disorder_group
N1 N 0.22213(15) 0.47089(13) 0.17087(5) 0.0214(2) Uani 1 1 d . . .
N2 N 0.41814(14) 0.72716(13) 0.06125(5) 0.0203(2) Uani 1 1 d . . .
O1 O 0.12797(13) 0.37237(11) 0.08006(4) 0.0230(2) Uani 1 1 d . . .
O2 O 0.19043(13) 0.64042(11) -0.00495(4) 0.0251(2) Uani 1 1 d . . .
O3 O 0.47278(14) 0.55559(12) 0.22965(4) 0.0293(2) Uani 1 1 d . . .
C1 C 0.07796(17) 0.49233(15) 0.12269(6) 0.0198(3) Uani 1 1 d . . .
C2 C 0.08575(17) 0.66641(15) 0.09556(6) 0.0202(3) Uani 1 1 d . . .
C3 C 0.23623(17) 0.67677(14) 0.04669(6) 0.0196(3) Uani 1 1 d . . .
C4 C 0.48234(18) 0.78601(15) 0.12011(6) 0.0211(3) Uani 1 1 d . . .
C5 C 0.32758(18) 0.76004(15) 0.16765(6) 0.0215(3) Uani 1 1 d . . .
C6 C 0.34657(17) 0.58660(16) 0.19198(5) 0.0210(3) Uani 1 1 d . . .
C7 C 0.12374(18) 0.79529(16) 0.14305(6) 0.0233(3) Uani 1 1 d . . .
C8 C -0.12506(18) 0.45660(16) 0.14757(6) 0.0236(3) Uani 1 1 d . . .
C9 C -0.1264(2) 0.30089(17) 0.18314(6) 0.0279(3) Uani 1 1 d . . .
C10 C 0.0357(2) 0.23167(17) 0.20333(6) 0.0284(3) Uani 1 1 d . . .
C11 C 0.2340(2) 0.30442(17) 0.19554(7) 0.0280(3) Uani 1 1 d . . .
C12 C 0.56906(18) 0.73075(16) 0.01554(6) 0.0237(3) Uani 1 1 d . . .
C13 C 0.70021(18) 0.87707(16) 0.02177(6) 0.0253(3) Uani 1 1 d . . .
C14 C 0.69029(19) 0.98404(16) 0.06560(6) 0.0272(3) Uani 1 1 d . . .
C15 C 0.5470(2) 0.96460(16) 0.11492(7) 0.0279(3) Uani 1 1 d . . .
H1O H 0.037(3) 0.369(2) 0.0523(9) 0.041(5) Uiso 1 1 d . . .
H2 H -0.042(2) 0.6836(18) 0.0751(6) 0.017(3) Uiso 1 1 d . . .
H4 H 0.603(2) 0.7225(18) 0.1318(6) 0.020(3) Uiso 1 1 d . . .
H5 H 0.361(2) 0.8279(19) 0.2014(7) 0.023(4) Uiso 1 1 d . . .
H7A H 0.024(2) 0.789(2) 0.1748(7) 0.029(4) Uiso 1 1 d . . .
H7B H 0.114(2) 0.905(2) 0.1261(7) 0.025(4) Uiso 1 1 d . . .
H8A H -0.216(2) 0.4486(19) 0.1139(7) 0.027(4) Uiso 1 1 d . . .
H8B H -0.169(2) 0.5498(19) 0.1734(7) 0.025(4) Uiso 1 1 d . . .
H9 H -0.251(2) 0.253(2) 0.1906(7) 0.031(4) Uiso 1 1 d . . .
H10 H 0.031(2) 0.128(2) 0.2260(8) 0.035(4) Uiso 1 1 d . . .
H11A H 0.305(2) 0.312(2) 0.2328(8) 0.032(4) Uiso 1 1 d . . .
H11B H 0.316(2) 0.236(2) 0.1689(8) 0.033(4) Uiso 1 1 d . . .
H12A H 0.504(2) 0.733(2) -0.0226(8) 0.029(4) Uiso 1 1 d . . .
H12B H 0.647(2) 0.626(2) 0.0182(7) 0.028(4) Uiso 1 1 d . . .
H13 H 0.796(2) 0.888(2) -0.0096(8) 0.034(4) Uiso 1 1 d . . .
H14 H 0.777(2) 1.080(2) 0.0665(7) 0.032(4) Uiso 1 1 d . . .
H15A H 0.604(2) 0.995(2) 0.1532(8) 0.037(4) Uiso 1 1 d . . .
H15B H 0.426(2) 1.038(2) 0.1070(7) 0.035(4) Uiso 1 1 d . . .

loop_
_atom_site_aniso_label
_atom_site_aniso_U_11
_atom_site_aniso_U_22
_atom_site_aniso_U_33
_atom_site_aniso_U_23
_atom_site_aniso_U_13
_atom_site_aniso_U_12
N1 0.0236(5) 0.0217(5) 0.0187(6) 0.0013(4) -0.0039(4) 0.0015(4)
N2 0.0216(5) 0.0227(5) 0.0167(6) -0.0020(4) -0.0004(4) 0.0004(4)
O1 0.0265(5) 0.0248(5) 0.0177(5) -0.0040(3) -0.0003(4) 0.0015(3)
O2 0.0291(5) 0.0299(5) 0.0162(5) -0.0007(4) -0.0032(4) -0.0040(4)
O3 0.0314(5) 0.0327(5) 0.0236(6) 0.0040(4) -0.0101(4) -0.0017(4)
C1 0.0208(6) 0.0225(6) 0.0160(7) -0.0021(5) -0.0015(5) 0.0015(4)
C2 0.0193(6) 0.0237(6) 0.0175(7) 0.0003(5) -0.0024(5) 0.0030(4)
C3 0.0229(6) 0.0174(6) 0.0185(7) 0.0011(4) -0.0025(5) 0.0018(4)
C4 0.0234(6) 0.0218(6) 0.0179(7) -0.0008(5) -0.0042(5) -0.0004(5)
C5 0.0268(6) 0.0219(6) 0.0157(7) -0.0032(5) -0.0027(5) 0.0009(5)
C6 0.0226(6) 0.0263(6) 0.0142(7) -0.0018(5) 0.0004(5) 0.0015(5)
C7 0.0256(6) 0.0226(6) 0.0217(7) -0.0008(5) 0.0005(5) 0.0046(5)
C8 0.0219(6) 0.0298(7) 0.0189(7) -0.0018(5) 0.0004(5) -0.0009(5)
C9 0.0320(7) 0.0312(7) 0.0206(7) -0.0011(5) 0.0041(5) -0.0069(5)
C10 0.0424(8) 0.0240(7) 0.0188(7) 0.0003(5) 0.0005(6) -0.0043(6)
C11 0.0335(7) 0.0234(7) 0.0268(8) 0.0035(5) -0.0062(6) 0.0023(5)
C12 0.0240(6) 0.0268(7) 0.0205(8) -0.0001(5) 0.0019(5) 0.0009(5)
C13 0.0219(6) 0.0273(7) 0.0268(8) 0.0064(5) -0.0006(5) 0.0016(5)
C14 0.0269(6) 0.0232(6) 0.0315(8) 0.0050(5) -0.0050(5) -0.0032(5)
C15 0.0365(7) 0.0238(7) 0.0233(8) -0.0026(5) -0.0029(6) -0.0048(5)

loop_
_atom_type_symbol
_atom_type_description
_atom_type_scat_dispersion_real
_atom_type_scat_dispersion_imag
_atom_type_scat_source
C C 0.0033 0.0016 'International Tables Vol C Tables 4.2.6.8 and 6.1.1.4'
H H 0.0000 0.0000 'International Tables Vol C Tables 4.2.6.8 and 6.1.1.4'
N N 0.0061 0.0033 'International Tables Vol C Tables 4.2.6.8 and 6.1.1.4'
O O 0.0106 0.0060 'International Tables Vol C Tables 4.2.6.8 and 6.1.1.4'

loop_
_geom_angle_atom_site_label_1
_geom_angle_atom_site_label_2
_geom_angle_atom_site_label_3
_geom_angle
_geom_angle_site_symmetry_1
_geom_angle_site_symmetry_3
_geom_angle_publ_flag
C6 N1 C1 126.18(10) . . ?
C6 N1 C11 118.73(11) . . ?
C1 N1 C11 115.03(10) . . ?
C3 N2 C12 119.46(11) . . ?
C3 N2 C4 125.61(11) . . ?
C12 N2 C4 114.90(10) . . ?
C1 O1 H1O 109.2(12) . . ?
O1 C1 N1 104.65(9) . . ?
O1 C1 C8 110.19(10) . . ?
N1 C1 C8 108.09(10) . . ?
O1 C1 C2 110.87(10) . . ?
N1 C1 C2 112.03(10) . . ?
C8 C1 C2 110.81(10) . . ?
C3 C2 C7 111.12(10) . . ?
C3 C2 C1 111.38(10) . . ?
C7 C2 C1 111.31(10) . . ?
C3 C2 H2 104.8(8) . . ?
C7 C2 H2 111.7(8) . . ?
C1 C2 H2 106.2(8) . . ?
O2 C3 N2 121.56(11) . . ?
O2 C3 C2 120.17(11) . . ?
N2 C3 C2 118.27(11) . . ?
N2 C4 C15 108.98(11) . . ?
N2 C4 C5 112.60(10) . . ?
C15 C4 C5 112.92(11) . . ?
N2 C4 H4 107.5(8) . . ?
C15 C4 H4 105.9(8) . . ?
C5 C4 H4 108.6(8) . . ?
C7 C5 C6 112.34(10) . . ?
C7 C5 C4 111.02(11) . . ?
C6 C5 C4 108.90(10) . . ?
C7 C5 H5 112.8(9) . . ?
C6 C5 H5 103.4(9) . . ?
C4 C5 H5 108.1(9) . . ?
O3 C6 N1 122.14(12) . . ?
O3 C6 C5 119.71(11) . . ?
N1 C6 C5 118.15(11) . . ?
C2 C7 C5 105.83(10) . . ?
C2 C7 H7A 111.0(9) . . ?
C5 C7 H7A 111.4(9) . . ?
C2 C7 H7B 110.6(9) . . ?
C5 C7 H7B 111.7(9) . . ?
H7A C7 H7B 106.4(13) . . ?
C9 C8 C1 111.59(11) . . ?
C9 C8 H8A 110.5(9) . . ?
C1 C8 H8A 107.4(9) . . ?
C9 C8 H8B 109.0(9) . . ?
C1 C8 H8B 110.4(8) . . ?
H8A C8 H8B 107.9(12) . . ?
C10 C9 C8 122.31(12) . . ?
C10 C9 H9 121.0(10) . . ?
C8 C9 H9 116.7(10) . . ?
C9 C10 C11 123.37(13) . . ?
C9 C10 H10 120.6(10) . . ?
C11 C10 H10 116.0(10) . . ?
N1 C11 C10 111.48(11) . . ?
N1 C11 H11A 107.0(10) . . ?
C10 C11 H11A 111.8(10) . . ?
N1 C11 H11B 108.6(10) . . ?
C10 C11 H11B 111.5(9) . . ?
H11A C11 H11B 106.2(13) . . ?
N2 C12 C13 112.10(11) . . ?
N2 C12 H12A 107.9(9) . . ?
C13 C12 H12A 109.9(10) . . ?
N2 C12 H12B 108.6(9) . . ?
C13 C12 H12B 110.5(9) . . ?
H12A C12 H12B 107.7(13) . . ?
C14 C13 C12 124.02(12) . . ?
C14 C13 H13 121.5(10) . . ?
C12 C13 H13 114.5(10) . . ?
C13 C14 C15 121.66(12) . . ?
C13 C14 H14 120.3(10) . . ?
C15 C14 H14 118.0(10) . . ?
C14 C15 C4 110.52(11) . . ?
C14 C15 H15A 111.9(10) . . ?
C4 C15 H15A 106.8(10) . . ?
C14 C15 H15B 110.0(9) . . ?
C4 C15 H15B 109.2(9) . . ?
H15A C15 H15B 108.3(14) . . ?

loop_
_geom_bond_atom_site_label_1
_geom_bond_atom_site_label_2
_geom_bond_distance
_geom_bond_site_symmetry_2
_geom_bond_publ_flag
N1 C6 1.3539(16) . ?
N1 C1 1.4679(16) . ?
N1 C11 1.4700(17) . ?
N2 C3 1.3480(16) . ?
N2 C12 1.4696(16) . ?
N2 C4 1.4725(17) . ?
O1 C1 1.4173(15) . ?
O1 H1O 0.87(2) . ?
O2 C3 1.2374(16) . ?
O3 C6 1.2295(16) . ?
C1 C8 1.5341(16) . ?
C1 C2 1.5483(17) . ?
C2 C3 1.5210(17) . ?
C2 C7 1.5207(18) . ?
C2 H2 0.990(14) . ?
C4 C15 1.5286(18) . ?
C4 C5 1.5322(18) . ?
C4 H4 1.006(15) . ?
C5 C7 1.5221(17) . ?
C5 C6 1.5232(17) . ?
C5 H5 0.967(16) . ?
C7 H7A 0.999(16) . ?
C7 H7B 0.978(16) . ?
C8 C9 1.5030(19) . ?
C8 H8A 0.976(16) . ?
C8 H8B 1.007(16) . ?
C9 C10 1.321(2) . ?
C9 H9 0.954(16) . ?
C10 C11 1.495(2) . ?
C10 H10 0.990(17) . ?
C11 H11A 0.967(17) . ?
C11 H11B 0.998(17) . ?
C12 C13 1.4998(18) . ?
C12 H12A 0.963(17) . ?
C12 H12B 1.009(16) . ?
C13 C14 1.321(2) . ?
C13 H13 0.975(18) . ?
C14 C15 1.501(2) . ?
C14 H14 0.983(17) . ?
C15 H15A 0.975(18) . ?
C15 H15B 1.037(17) . ?

loop_
_geom_hbond_atom_site_label_D
_geom_hbond_atom_site_label_H
_geom_hbond_atom_site_label_A
_geom_hbond_distance_DH
_geom_hbond_distance_HA
_geom_hbond_distance_DA
_geom_hbond_angle_DHA
_geom_hbond_site_symmetry_A
O1 H1O O2 0.87(2) 1.88(2) 2.7437(13) 168.9(18) 3_565

loop_
_geom_torsion_atom_site_label_1
_geom_torsion_atom_site_label_2
_geom_torsion_atom_site_label_3
_geom_torsion_atom_site_label_4
_geom_torsion
_geom_torsion_site_symmetry_1
_geom_torsion_site_symmetry_2
_geom_torsion_site_symmetry_3
_geom_torsion_site_symmetry_4
_geom_torsion_publ_flag
C6 N1 C1 O1 122.02(12) . . . . ?
C11 N1 C1 O1 -55.08(13) . . . . ?
C6 N1 C1 C8 -120.55(13) . . . . ?
C11 N1 C1 C8 62.35(13) . . . . ?
C6 N1 C1 C2 1.82(16) . . . . ?
C11 N1 C1 C2 -175.28(10) . . . . ?
O1 C1 C2 C3 -29.81(13) . . . . ?
N1 C1 C2 C3 86.70(12) . . . . ?
C8 C1 C2 C3 -152.50(10) . . . . ?
O1 C1 C2 C7 -154.42(10) . . . . ?
N1 C1 C2 C7 -37.92(13) . . . . ?
C8 C1 C2 C7 82.89(12) . . . . ?
C12 N2 C3 O2 -3.37(18) . . . . ?
C4 N2 C3 O2 174.60(11) . . . . ?
C12 N2 C3 C2 177.06(10) . . . . ?
C4 N2 C3 C2 -4.97(17) . . . . ?
C7 C2 C3 O2 -148.23(11) . . . . ?
C1 C2 C3 O2 87.06(14) . . . . ?
C7 C2 C3 N2 31.35(15) . . . . ?
C1 C2 C3 N2 -93.36(13) . . . . ?
C3 N2 C4 C15 -117.14(13) . . . . ?
C12 N2 C4 C15 60.91(13) . . . . ?
C3 N2 C4 C5 8.97(17) . . . . ?
C12 N2 C4 C5 -172.98(10) . . . . ?
N2 C4 C5 C7 -39.48(14) . . . . ?
C15 C4 C5 C7 84.48(13) . . . . ?
N2 C4 C5 C6 84.72(12) . . . . ?
C15 C4 C5 C6 -151.33(11) . . . . ?
C1 N1 C6 O3 -174.66(11) . . . . ?
C11 N1 C6 O3 2.34(19) . . . . ?
C1 N1 C6 C5 5.23(18) . . . . ?
C11 N1 C6 C5 -177.77(11) . . . . ?
C7 C5 C6 O3 -156.08(12) . . . . ?
C4 C5 C6 O3 80.51(14) . . . . ?
C7 C5 C6 N1 24.03(16) . . . . ?
C4 C5 C6 N1 -99.38(13) . . . . ?
C3 C2 C7 C5 -59.84(13) . . . . ?
C1 C2 C7 C5 64.92(13) . . . . ?
C6 C5 C7 C2 -57.33(14) . . . . ?
C4 C5 C7 C2 64.88(13) . . . . ?
O1 C1 C8 C9 66.62(13) . . . . ?
N1 C1 C8 C9 -47.18(14) . . . . ?
C2 C1 C8 C9 -170.29(11) . . . . ?
C1 C8 C9 C10 17.19(19) . . . . ?
C8 C9 C10 C11 3.1(2) . . . . ?
C6 N1 C11 C10 140.34(12) . . . . ?
C1 N1 C11 C10 -42.32(16) . . . . ?
C9 C10 C11 N1 8.3(2) . . . . ?
C3 N2 C12 C13 141.44(12) . . . . ?
C4 N2 C12 C13 -36.74(15) . . . . ?
N2 C12 C13 C14 4.49(18) . . . . ?
C12 C13 C14 C15 1.8(2) . . . . ?
C13 C14 C15 C4 22.00(18) . . . . ?
N2 C4 C15 C14 -51.05(14) . . . . ?
C5 C4 C15 C14 -176.97(11) . . . . ?
